data_4116368
loop_
_publ_author_name
'Nathalie Godbout'
'Lori K. Sanders'
'Renzo Salzmann'
'Robert H. Havlin'
'Mark Wojdelski'
'Eric Oldfield'

_publ_contact_author
; 
Eric Oldfield 
University of Illinois at Urbana-Champaign 
Department of Chemistry Box 11.6 
600 South Mathews Avenue 
Urbana, Illinois  61801 
USA 
;
_publ_contact_author_email eo@chad.scs.uiuc.edu
_publ_contact_author_fax '1  217 244 0997'
_publ_contact_author_phone '1  217 333 3374'
_publ_section_title
;
 Solid-State NMR, M\"ossbauer, Crystallographic, and Density Functional
 Theory Investigation of Fe-O2 and Fe-O2 Analogue Metalloporphyrins and
 Metalloproteins
;
_journal_name_full 'Journal of the American Chemical Society'
_journal_page_first 3829
_journal_page_last 3844
_journal_paper_doi 10.1021/ja9832820
_journal_volume 121
_journal_year 1999
_chemical_formula_moiety 'C46 H55 N7 O Fe '
_chemical_formula_sum 'C46 H55 Fe N7 O'
_chemical_formula_weight 777.82
_chemical_name_systematic
; 
Fe(OEP)(PhNO)(1-MeIm)
;
_space_group_IT_number 2
_symmetry_cell_setting triclinic
_symmetry_space_group_name_Hall '-P 1'
_symmetry_space_group_name_H-M 'P -1'
_atom_sites_solution_hydrogens geom
_atom_sites_solution_primary direct
_atom_sites_solution_secondary difmap
_audit_creation_method SHELXL
_audit_update_record
; 
02-10-97(lks) 
;
_cell_angle_alpha 72.4130(10)
_cell_angle_beta 73.5480(10)
_cell_angle_gamma 84.640(2)
_cell_formula_units_Z 4
_cell_length_a 13.67950(10)
_cell_length_b 13.9290(3)
_cell_length_c 23.1320(6)
_cell_measurement_reflns_used 3510
_cell_measurement_temperature 293(2)
_cell_measurement_theta_max 28
_cell_measurement_theta_min 4
_cell_volume 4029.42(14)
_computing_cell_refinement 'SAINT (Siemens, 1994)'
_computing_data_collection 'SMART (Siemens, 1994)'
_computing_data_reduction 'SAINT (Siemens, 1994)'
_computing_molecular_graphics 'SHELXTL (Siemens, 1994)'
_computing_publication_material 'CIFTAB (Sheldrick, 1993)'
_computing_structure_refinement 'SHELXTL (Siemens, 1994)'
_computing_structure_solution 'SHELXTL (Siemens, 1994)'
_diffrn_ambient_temperature 198(2)
_diffrn_measurement_device 'Siemens Platform'
_diffrn_measurement_method '\w scans'
_diffrn_radiation_monochromator graphite
_diffrn_radiation_source 'normal-focus sealed tube'
_diffrn_radiation_type MoK\a
_diffrn_radiation_wavelength 0.71073
_diffrn_reflns_av_R_equivalents 0.0000
_diffrn_reflns_av_sigmaI/netI 0.1269
_diffrn_reflns_limit_h_max 16
_diffrn_reflns_limit_h_min -16
_diffrn_reflns_limit_k_max 16
_diffrn_reflns_limit_k_min -16
_diffrn_reflns_limit_l_max 22
_diffrn_reflns_limit_l_min -27
_diffrn_reflns_number 22373
_diffrn_reflns_theta_max 24.00
_diffrn_reflns_theta_min 1.53
_diffrn_standards_decay_% 2.9
_diffrn_standards_interval_time 360
_diffrn_standards_number 201
_exptl_absorpt_coefficient_mu 0.419
_exptl_absorpt_correction_T_max 0.3379
_exptl_absorpt_correction_T_min 0.2911
_exptl_absorpt_correction_type empirical
_exptl_crystal_colour black
_exptl_crystal_density_diffrn 1.282
_exptl_crystal_density_meas ?
_exptl_crystal_description prismatic
_exptl_crystal_F_000 1656
_exptl_crystal_size_max 0.40
_exptl_crystal_size_mid 0.16
_exptl_crystal_size_min 0.14
_refine_diff_density_max .486
_refine_diff_density_min -.386
_refine_diff_density_rms .084
_refine_ls_extinction_method none
_refine_ls_goodness_of_fit_all 0.936
_refine_ls_goodness_of_fit_obs 1.094
_refine_ls_matrix_type full
_refine_ls_number_parameters 1112
_refine_ls_number_reflns 22134
_refine_ls_number_restraints 0
_refine_ls_restrained_S_all 0.982
_refine_ls_restrained_S_obs 1.094
_refine_ls_R_factor_all 0.1316
_refine_ls_R_factor_obs 0.0591
_refine_ls_shift/esd_max -0.025
_refine_ls_shift/esd_mean 0.001
_refine_ls_structure_factor_coef Fsqd
_refine_ls_weighting_details 'w=1/[\s^2^(Fo^2^)+(0.0712P)^2^+0.0000P] where P=(Fo^2^+2Fc^2^)/3'
_refine_ls_weighting_scheme calc
_refine_ls_wR_factor_all 0.1726
_refine_ls_wR_factor_obs 0.1350
_reflns_number_observed 11388
_reflns_number_total 22373
_reflns_observed_criterion >2sigma(I)
_cod_data_source_file ja9832820_4.cif
_cod_data_source_block h75bs_Fe(OEP)(PhNO)(1-MeIm)
_cod_depositor_comments
;
The following automatic conversions were performed:

'_exptl_crystal_density_meas' value 'not_measured' was changed to '?'
- the value is perceived as not measured.

Automatic conversion script
Id: cif_fix_values 3008 2015-01-20 13:52:24Z robertas 

The following automatic conversions were performed:

'_refine_ls_weighting_scheme' value 'calc
w=1/[\s^2^(Fo^2^)+(0.0712P)^2^+0.0000P] where P=(Fo^2^+2Fc^2^)/3' was
changed to 'calc'. New tag '_refine_ls_weighting_details' was
created. The value of the new tag was set to
'w=1/[\s^2^(Fo^2^)+(0.0712P)^2^+0.0000P] where P=(Fo^2^+2Fc^2^)/3'.

Automatic conversion script
Id: cif_fix_values 3143 2015-03-26 13:38:13Z robertas 
;
_cod_original_cell_volume 4029.43(14)
_cod_database_code 4116368

loop_
_symmetry_equiv_pos_as_xyz
'x, y, z'
'-x, -y, -z'

loop_
_atom_site_aniso_label
_atom_site_aniso_U_11
_atom_site_aniso_U_22
_atom_site_aniso_U_33
_atom_site_aniso_U_23
_atom_site_aniso_U_13
_atom_site_aniso_U_12
Fe1 0.0305(5) 0.0238(4) 0.0263(5) -0.0081(4) -0.0036(4) -0.0032(4)
N1 0.029(3) 0.027(3) 0.035(3) -0.018(3) -0.004(2) 0.000(2)
N2 0.030(3) 0.021(3) 0.028(3) -0.004(2) -0.005(2) -0.003(2)
N3 0.030(3) 0.026(3) 0.017(3) -0.005(2) -0.002(2) -0.006(2)
N4 0.030(3) 0.019(2) 0.017(3) 0.000(2) 0.003(2) -0.007(2)
N5 0.036(3) 0.025(3) 0.027(3) -0.005(2) -0.010(2) 0.004(2)
N6 0.025(3) 0.022(2) 0.029(3) -0.012(2) -0.007(2) 0.002(2)
N7 0.040(3) 0.028(3) 0.051(4) -0.004(3) -0.018(3) 0.000(2)
O1 0.042(3) 0.044(2) 0.067(3) -0.011(2) -0.016(2) 0.004(2)
C1 0.025(3) 0.040(4) 0.030(4) -0.015(3) 0.000(3) -0.008(3)
C2 0.026(3) 0.044(4) 0.041(4) -0.026(3) -0.007(3) -0.001(3)
C3 0.024(3) 0.051(4) 0.049(4) -0.033(4) -0.006(3) -0.006(3)
C4 0.028(3) 0.031(4) 0.037(4) -0.013(3) -0.006(3) -0.001(3)
C5 0.029(4) 0.028(4) 0.053(5) -0.023(3) -0.006(3) 0.003(3)
C6 0.032(4) 0.027(3) 0.034(4) -0.013(3) -0.008(3) -0.007(3)
C7 0.037(4) 0.025(3) 0.043(4) 0.006(3) -0.018(3) -0.003(3)
C8 0.037(4) 0.027(3) 0.035(4) -0.005(3) -0.015(3) -0.004(3)
C9 0.031(3) 0.029(3) 0.027(4) -0.006(3) -0.009(3) -0.008(3)
C10 0.038(4) 0.037(4) 0.015(4) -0.010(3) 0.006(3) -0.012(3)
C11 0.025(3) 0.022(3) 0.032(4) -0.012(3) -0.004(3) -0.005(3)
C12 0.022(3) 0.036(3) 0.030(4) -0.019(3) 0.002(3) -0.005(3)
C13 0.024(3) 0.039(4) 0.036(4) -0.022(3) -0.006(3) 0.001(3)
C14 0.024(3) 0.021(3) 0.030(4) -0.010(3) -0.006(3) -0.005(2)
C15 0.027(3) 0.020(3) 0.044(4) -0.006(3) -0.008(3) -0.003(3)
C16 0.021(3) 0.030(3) 0.027(4) -0.002(3) -0.006(3) -0.006(3)
C17 0.034(4) 0.024(3) 0.045(4) -0.002(3) -0.024(3) -0.007(3)
C18 0.036(4) 0.036(4) 0.027(4) 0.001(3) -0.012(3) -0.016(3)
C19 0.030(3) 0.025(3) 0.028(4) -0.007(3) -0.008(3) -0.006(3)
C20 0.043(4) 0.038(4) 0.024(4) -0.009(3) -0.004(3) -0.011(3)
C21 0.038(4) 0.061(5) 0.045(4) -0.034(4) -0.005(3) 0.002(4)
C22 0.055(4) 0.082(6) 0.060(5) -0.045(4) -0.018(4) 0.001(4)
C23 0.036(4) 0.045(4) 0.065(5) -0.036(4) -0.004(3) 0.001(3)
C24 0.062(5) 0.044(4) 0.124(8) -0.046(5) -0.018(6) -0.009(4)
C25 0.043(4) 0.025(3) 0.055(5) -0.002(3) -0.018(4) 0.002(3)
C26 0.050(5) 0.029(4) 0.073(5) -0.005(3) -0.026(4) -0.002(3)
C27 0.058(4) 0.037(4) 0.041(4) -0.005(3) -0.017(3) -0.007(3)
C28 0.092(6) 0.054(5) 0.040(5) -0.001(4) 0.009(4) -0.033(5)
C29 0.054(4) 0.050(4) 0.026(4) -0.013(3) 0.001(3) -0.009(4)
C30 0.088(6) 0.058(5) 0.025(4) -0.016(4) -0.014(4) -0.007(4)
C31 0.038(4) 0.035(3) 0.041(4) -0.025(3) -0.010(3) 0.002(3)
C32 0.059(4) 0.035(4) 0.069(6) -0.022(4) -0.023(4) 0.004(3)
C33 0.037(4) 0.033(3) 0.037(4) 0.002(3) -0.009(3) -0.007(3)
C34 0.049(4) 0.030(4) 0.048(5) 0.000(3) -0.009(4) -0.004(3)
C35 0.052(4) 0.042(4) 0.038(4) -0.003(3) -0.015(3) -0.010(3)
C36 0.058(5) 0.053(4) 0.038(5) -0.001(4) 0.001(3) -0.015(4)
C37 0.034(3) 0.039(4) 0.042(4) -0.018(3) -0.009(3) 0.000(3)
C38 0.033(4) 0.034(4) 0.069(5) -0.014(4) -0.015(4) -0.008(3)
C39 0.038(4) 0.052(5) 0.100(6) -0.030(4) -0.026(4) -0.001(3)
C40 0.075(6) 0.036(5) 0.120(8) 0.003(5) -0.052(6) -0.011(4)
C41 0.067(5) 0.071(6) 0.055(6) 0.018(5) -0.011(4) -0.031(5)
C42 0.063(5) 0.048(4) 0.049(5) -0.006(4) -0.013(4) -0.018(4)
C43 0.032(4) 0.038(4) 0.038(4) -0.005(3) 0.000(3) -0.005(3)
C44 0.031(4) 0.041(4) 0.067(5) -0.009(4) -0.005(4) -0.006(3)
C45 0.039(4) 0.036(4) 0.060(5) -0.028(4) -0.007(3) 0.007(3)
C46 0.067(5) 0.045(4) 0.082(5) -0.019(4) -0.050(5) -0.004(4)
Fe2 0.0275(5) 0.0208(4) 0.0237(5) -0.0053(4) -0.0065(4) -0.0001(3)
N101 0.028(3) 0.019(2) 0.022(3) -0.006(2) -0.004(2) -0.003(2)
N102 0.029(3) 0.016(2) 0.021(3) -0.007(2) -0.006(2) 0.002(2)
N103 0.029(3) 0.020(2) 0.029(3) -0.006(2) -0.012(2) -0.003(2)
N104 0.027(3) 0.016(2) 0.023(3) -0.001(2) -0.006(2) -0.005(2)
N105 0.031(3) 0.018(2) 0.023(3) -0.003(2) -0.011(2) 0.009(2)
N106 0.027(3) 0.020(2) 0.022(3) -0.011(2) -0.009(2) 0.003(2)
N107 0.045(3) 0.033(3) 0.045(3) -0.014(2) -0.028(3) -0.001(2)
O101 0.032(2) 0.040(2) 0.050(3) -0.024(2) -0.017(2) 0.009(2)
C101 0.028(3) 0.031(3) 0.026(4) -0.015(3) -0.010(3) -0.002(3)
C102 0.025(3) 0.040(4) 0.027(4) -0.015(3) -0.007(3) -0.002(3)
C103 0.030(3) 0.025(3) 0.031(4) -0.017(3) -0.014(3) 0.003(3)
C104 0.031(3) 0.024(3) 0.019(3) -0.011(3) -0.010(3) 0.001(3)
C105 0.032(3) 0.024(3) 0.042(4) -0.014(3) -0.016(3) 0.003(3)
C106 0.024(3) 0.024(3) 0.019(3) -0.002(3) -0.006(3) 0.000(3)
C107 0.032(3) 0.015(3) 0.025(3) -0.001(3) -0.012(3) -0.004(2)
C108 0.030(3) 0.021(3) 0.030(4) -0.007(3) -0.012(3) 0.000(3)
C109 0.025(3) 0.021(3) 0.032(4) -0.008(3) -0.010(3) -0.004(3)
C110 0.021(3) 0.035(3) 0.034(4) -0.005(3) -0.008(3) -0.006(3)
C111 0.025(3) 0.028(3) 0.024(4) -0.009(3) 0.000(3) -0.005(3)
C112 0.025(3) 0.027(3) 0.030(4) -0.010(3) -0.003(3) 0.001(3)
C113 0.017(3) 0.035(3) 0.038(4) -0.022(3) -0.004(3) 0.002(3)
C114 0.023(3) 0.017(3) 0.025(3) -0.005(3) -0.002(3) 0.003(2)
C115 0.023(3) 0.021(3) 0.039(4) -0.010(3) -0.010(3) 0.000(3)
C116 0.030(3) 0.021(3) 0.030(4) -0.004(3) -0.014(3) 0.002(3)
C117 0.028(3) 0.017(3) 0.033(4) -0.001(3) -0.010(3) 0.000(3)
C118 0.031(3) 0.025(3) 0.036(4) -0.002(3) -0.016(3) -0.003(3)
C119 0.026(3) 0.021(3) 0.026(4) 0.001(3) -0.010(3) -0.009(3)
C120 0.028(3) 0.031(3) 0.027(3) -0.012(3) -0.005(3) 0.002(3)
C121 0.045(4) 0.031(3) 0.026(4) -0.013(3) -0.003(3) 0.001(3)
C122 0.050(4) 0.063(5) 0.033(4) -0.015(4) -0.007(3) 0.001(4)
C123 0.044(4) 0.033(3) 0.024(4) -0.014(3) -0.010(3) 0.004(3)
C124 0.047(4) 0.030(4) 0.081(6) -0.029(4) -0.033(4) 0.012(3)
C125 0.038(4) 0.018(3) 0.035(4) 0.005(3) -0.016(3) 0.004(3)
C126 0.055(5) 0.026(4) 0.074(6) -0.013(4) -0.026(4) 0.001(3)
C127 0.043(4) 0.025(3) 0.029(4) -0.004(3) -0.012(3) 0.006(3)
C128 0.054(4) 0.038(4) 0.042(5) 0.001(4) -0.002(3) -0.013(4)
C129 0.046(4) 0.038(4) 0.025(4) -0.010(3) 0.002(3) -0.002(3)
C130 0.067(5) 0.057(5) 0.038(5) -0.019(4) -0.014(4) -0.010(4)
C131 0.034(3) 0.033(3) 0.038(4) -0.018(3) 0.001(3) 0.000(3)
C132 0.043(4) 0.028(3) 0.045(4) -0.018(3) 0.000(4) -0.001(3)
C133 0.035(4) 0.025(3) 0.053(5) -0.007(3) -0.017(3) 0.006(3)
C134 0.055(5) 0.024(4) 0.084(6) -0.015(4) -0.016(4) -0.005(3)
C135 0.049(4) 0.033(3) 0.038(4) 0.009(3) -0.014(3) -0.002(3)
C136 0.054(5) 0.059(4) 0.053(5) 0.012(5) 0.005(4) -0.021(4)
C137 0.022(3) 0.040(4) 0.028(4) -0.010(3) -0.006(3) -0.010(3)
C138 0.021(3) 0.038(4) 0.042(4) -0.017(3) -0.008(3) 0.000(3)
C139 0.044(4) 0.033(4) 0.056(4) -0.019(3) -0.023(3) 0.004(3)
C140 0.043(4) 0.047(4) 0.070(5) -0.036(4) -0.015(4) 0.002(3)
C141 0.058(4) 0.055(4) 0.049(5) -0.029(4) -0.019(3) -0.004(3)
C142 0.052(4) 0.039(4) 0.039(4) -0.014(3) -0.018(3) -0.002(3)
C143 0.029(4) 0.042(4) 0.039(4) -0.011(3) -0.004(3) -0.008(3)
C144 0.041(5) 0.043(4) 0.084(6) -0.024(4) -0.033(4) 0.003(3)
C145 0.040(4) 0.043(4) 0.076(5) -0.043(4) -0.014(4) 0.009(3)
C146 0.072(5) 0.056(4) 0.067(5) -0.022(4) -0.036(4) -0.010(4)

loop_
_atom_site_label
_atom_site_type_symbol
_atom_site_fract_x
_atom_site_fract_y
_atom_site_fract_z
_atom_site_U_iso_or_equiv
_atom_site_thermal_displace_type
_atom_site_occupancy
_atom_site_calc_flag
_atom_site_refinement_flags
Fe1 Fe 0.74186(6) 0.24933(5) 0.51947(3) 0.0273(2) Uani 1 d .
N1 N 0.6727(3) 0.3213(3) 0.5839(2) 0.0291(11) Uani 1 d .
N2 N 0.7303(3) 0.3727(3) 0.4498(2) 0.0275(11) Uani 1 d .
N3 N 0.8181(3) 0.1796(3) 0.4562(2) 0.0252(11) Uani 1 d .
N4 N 0.7597(3) 0.1281(3) 0.5891(2) 0.0247(11) Uani 1 d .
N5 N 0.6195(3) 0.2054(3) 0.5227(2) 0.0298(11) Uani 1 d .
N6 N 0.8805(3) 0.3025(3) 0.5185(2) 0.0243(10) Uani 1 d .
N7 N 0.9964(4) 0.3708(3) 0.5442(2) 0.0400(12) Uani 1 d .
O1 O 0.5454(3) 0.2645(3) 0.5136(2) 0.0523(11) Uani 1 d .
C1 C 0.6472(4) 0.2834(4) 0.6478(3) 0.0317(14) Uani 1 d .
C2 C 0.5962(4) 0.3572(4) 0.6774(3) 0.0342(14) Uani 1 d .
C3 C 0.5878(4) 0.4424(4) 0.6305(3) 0.0374(15) Uani 1 d .
C4 C 0.6351(4) 0.4184(4) 0.5716(3) 0.0314(14) Uani 1 d .
C5 C 0.6407(4) 0.4824(4) 0.5122(3) 0.0356(15) Uani 1 d .
H5 H 0.6119(4) 0.5461(4) 0.5101(3) 0.018(13) Uiso 1 calc R
C6 C 0.6842(4) 0.4623(4) 0.4557(3) 0.0295(14) Uani 1 d .
C7 C 0.6858(4) 0.5316(4) 0.3944(3) 0.0364(15) Uani 1 d .
C8 C 0.7323(4) 0.4834(4) 0.3516(3) 0.0327(14) Uani 1 d .
C9 C 0.7606(4) 0.3826(4) 0.3864(3) 0.0287(14) Uani 1 d .
C10 C 0.8059(4) 0.3090(4) 0.3601(2) 0.0314(14) Uani 1 d .
H10 H 0.8204(4) 0.3243(4) 0.3166(2) 0.021(13) Uiso 1 calc R
C11 C 0.8326(4) 0.2128(4) 0.3921(2) 0.0258(13) Uani 1 d .
C12 C 0.8810(4) 0.1361(4) 0.3633(2) 0.0289(13) Uani 1 d .
C13 C 0.8973(4) 0.0560(4) 0.4096(3) 0.0304(14) Uani 1 d .
C14 C 0.8591(3) 0.0831(4) 0.4669(2) 0.0243(13) Uani 1 d .
C15 C 0.8560(4) 0.0195(4) 0.5268(3) 0.0309(14) Uani 1 d .
H15 H 0.8896(4) -0.0421(4) 0.5289(3) 0.009(11) Uiso 1 calc R
C16 C 0.8080(4) 0.0386(4) 0.5833(2) 0.0270(13) Uani 1 d .
C17 C 0.7998(4) -0.0335(4) 0.6453(3) 0.0329(15) Uani 1 d .
C18 C 0.7469(4) 0.0131(4) 0.6875(2) 0.0338(15) Uani 1 d .
C19 C 0.7229(4) 0.1134(4) 0.6525(2) 0.0274(13) Uani 1 d .
C20 C 0.6705(4) 0.1859(4) 0.6791(2) 0.0355(14) Uani 1 d .
H20 H 0.6483(4) 0.1674(4) 0.7228(2) 0.043 Uiso 1 calc R
C21 C 0.5607(4) 0.3446(5) 0.7466(3) 0.045(2) Uani 1 d .
H21A H 0.5291(4) 0.2792(5) 0.7676(3) 0.054(18) Uiso 1 calc R
H21B H 0.5091(4) 0.3954(5) 0.7542(3) 0.064(19) Uiso 1 calc R
C22 C 0.6447(5) 0.3529(5) 0.7755(3) 0.060(2) Uani 1 d .
H22A H 0.6951(15) 0.3015(18) 0.7695(15) 0.165(38) Uiso 1 calc R
H22B H 0.6165(7) 0.3445(27) 0.8198(4) 0.143(34) Uiso 1 calc R
H22C H 0.6757(18) 0.4179(11) 0.7557(11) 0.036(16) Uiso 1 calc R
C23 C 0.5444(4) 0.5435(4) 0.6343(3) 0.046(2) Uani 1 d .
H23A H 0.4963(4) 0.5362(4) 0.6752(3) 0.027(14) Uiso 1 calc R
H23B H 0.5075(4) 0.5700(4) 0.6026(3) 0.033 Uiso 1 calc R
C24 C 0.6266(5) 0.6180(4) 0.6245(4) 0.073(2) Uani 1 d .
H24A H 0.5951(5) 0.6783(10) 0.6336(14) 0.071(20) Uiso 1 calc R
H24B H 0.6675(15) 0.6343(18) 0.5817(5) 0.043(19) Uiso 1 calc R
H24C H 0.6689(15) 0.5885(10) 0.6522(11) 0.103(29) Uiso 1 calc R
C25 C 0.6402(4) 0.6358(3) 0.3840(3) 0.043(2) Uani 1 d .
H25A H 0.5739(4) 0.6330(3) 0.4141(3) 0.021(13) Uiso 1 calc R
H25B H 0.6297(4) 0.6580(3) 0.3422(3) 0.026(14) Uiso 1 calc R
C26 C 0.7056(4) 0.7136(4) 0.3904(3) 0.051(2) Uani 1 d .
H26A H 0.6698(9) 0.7769(7) 0.3863(13) 0.046(16) Uiso 1 calc R
H26B H 0.7688(9) 0.7218(14) 0.3581(8) 0.017(13) Uiso 1 calc R
H26C H 0.7191(17) 0.6907(10) 0.4310(5) 0.061(20) Uiso 1 calc R
C27 C 0.7563(4) 0.5233(4) 0.2817(2) 0.046(2) Uani 1 d .
H27A H 0.6972(4) 0.5592(4) 0.2701(2) 0.048(17) Uiso 1 calc R
H27B H 0.7706(4) 0.4673(4) 0.2637(2) 0.051(18) Uiso 1 calc R
C28 C 0.8474(6) 0.5938(5) 0.2543(3) 0.068(2) Uani 1 d .
H28A H 0.8632(17) 0.6140(21) 0.2092(3) 0.059(19) Uiso 1 calc R
H28B H 0.9051(9) 0.5596(10) 0.2674(14) 0.142(38) Uiso 1 calc R
H28C H 0.8311(11) 0.6523(14) 0.2691(13) 0.093(26) Uiso 1 calc R
C29 C 0.9047(4) 0.1447(5) 0.2946(2) 0.045(2) Uani 1 d .
H29A H 0.9663(4) 0.1066(5) 0.2828(2) 0.064(20) Uiso 1 calc R
H29B H 0.9172(4) 0.2147(5) 0.2703(2) 0.059(19) Uiso 1 calc R
C30 C 0.8171(5) 0.1053(5) 0.2787(3) 0.056(2) Uani 1 d .
H30A H 0.8304(12) 0.1209(20) 0.2339(3) 0.044(16) Uiso 1 calc R
H30B H 0.7543(6) 0.1368(18) 0.2952(13) 0.131(33) Uiso 1 calc R
H30C H 0.8119(16) 0.0337(6) 0.2972(12) 0.059(19) Uiso 1 calc R
C31 C 0.9403(4) -0.0457(3) 0.4052(3) 0.0350(14) Uani 1 d .
H31A H 0.9791(4) -0.0721(3) 0.4360(3) 0.030(14) Uiso 1 calc R
H31B H 0.9864(4) -0.0387(3) 0.3637(3) 0.035(16) Uiso 1 calc R
C32 C 0.8559(4) -0.1204(4) 0.4171(3) 0.052(2) Uani 1 d .
H32A H 0.8148(13) -0.1336(15) 0.4598(5) 0.046(18) Uiso 1 calc R
H32B H 0.8861(4) -0.1822(8) 0.4098(12) 0.036(15) Uiso 1 calc R
H32C H 0.8139(13) -0.0920(9) 0.3890(9) 0.051(18) Uiso 1 calc R
C33 C 0.8408(4) -0.1395(3) 0.6549(3) 0.0379(15) Uani 1 d .
H33A H 0.8460(4) -0.1664(3) 0.6978(3) 0.025(13) Uiso 1 calc R
H33B H 0.9089(4) -0.1386(3) 0.6269(3) 0.032(14) Uiso 1 calc R
C34 C 0.7737(4) -0.2090(4) 0.6425(3) 0.046(2) Uani 1 d .
H34A H 0.8054(10) -0.2743(7) 0.6463(12) 0.108(25) Uiso 1 calc R
H34B H 0.7656(16) -0.1811(11) 0.6007(5) 0.016(13) Uiso 1 calc R
H34C H 0.7081(7) -0.2151(15) 0.6726(7) 0.011(12) Uiso 1 calc R
C35 C 0.7122(4) -0.0303(4) 0.7584(2) 0.045(2) Uani 1 d .
H35A H 0.7076(4) 0.0233(4) 0.7778(2) 0.045(17) Uiso 1 calc R
H35B H 0.7625(4) -0.0788(4) 0.7723(2) 0.023(13) Uiso 1 calc R
C36 C 0.6090(4) -0.0816(5) 0.7800(3) 0.055(2) Uani 1 d .
H36A H 0.5891(11) -0.1069(19) 0.8251(3) 0.030(14) Uiso 1 calc R
H36B H 0.6139(7) -0.1364(15) 0.7622(11) 0.065(21) Uiso 1 calc R
H36C H 0.5590(6) -0.0338(8) 0.7664(12) 0.108(27) Uiso 1 calc R
C37 C 0.5885(4) 0.1011(4) 0.5461(3) 0.0372(14) Uani 1 d .
C38 C 0.6251(4) 0.0375(4) 0.5095(3) 0.045(2) Uani 1 d .
H38 H 0.6716(4) 0.0601(4) 0.4703(3) 0.019(14) Uiso 1 calc R
C39 C 0.5912(4) -0.0619(5) 0.5324(3) 0.060(2) Uani 1 d .
H39 H 0.6137(4) -0.1061(5) 0.5081(3) 0.072 Uiso 1 calc R
C40 C 0.5232(6) -0.0943(5) 0.5920(4) 0.077(3) Uani 1 d .
H40 H 0.5013(6) -0.1607(5) 0.6080(4) 0.099(25) Uiso 1 calc R
C41 C 0.4887(5) -0.0283(5) 0.6271(4) 0.072(2) Uani 1 d .
H41 H 0.4422(5) -0.0502(5) 0.6664(4) 0.113(29) Uiso 1 calc R
C42 C 0.5217(4) 0.0700(5) 0.6051(3) 0.054(2) Uani 1 d .
H42 H 0.4994(4) 0.1141(5) 0.6295(3) 0.099(27) Uiso 1 calc R
C43 C 0.8986(4) 0.3442(4) 0.5573(3) 0.039(2) Uani 1 d .
H43 H 0.8482(4) 0.3550(4) 0.5914(3) 0.002(11) Uiso 1 calc R
C44 C 1.0451(4) 0.3437(4) 0.4910(3) 0.049(2) Uani 1 d .
H44 H 1.1137(4) 0.3529(4) 0.4695(3) 0.030(14) Uiso 1 calc R
C45 C 0.9745(4) 0.3004(4) 0.4751(3) 0.043(2) Uani 1 d .
H45 H 0.9872(4) 0.2742(4) 0.4411(3) 0.033(15) Uiso 1 calc R
C46 C 1.0431(5) 0.4169(5) 0.5792(3) 0.058(2) Uani 1 d .
H46A H 1.0640(26) 0.3651(5) 0.6116(11) 0.092(24) Uiso 1 calc R
H46B H 0.9944(10) 0.4606(22) 0.5979(14) 0.110(30) Uiso 1 calc R
H46C H 1.1014(17) 0.4552(22) 0.5509(4) 0.100(27) Uiso 1 calc R
Fe2 Fe 0.23850(5) 0.76473(5) 0.00759(3) 0.0243(2) Uani 1 d .
N101 N 0.1544(3) 0.8217(3) 0.0750(2) 0.0234(10) Uani 1 d .
N102 N 0.2384(3) 0.8985(3) -0.0560(2) 0.0223(10) Uani 1 d .
N103 N 0.3285(3) 0.7087(3) -0.0596(2) 0.0249(11) Uani 1 d .
N104 N 0.2463(3) 0.6318(3) 0.0724(2) 0.0232(10) Uani 1 d .
N105 N 0.1260(3) 0.7350(3) -0.0093(2) 0.0242(10) Uani 1 d .
N106 N 0.3696(3) 0.8101(3) 0.0215(2) 0.0220(10) Uani 1 d .
N107 N 0.4716(4) 0.8777(3) 0.0568(2) 0.0370(12) Uani 1 d .
O101 O 0.0468(2) 0.7890(2) -0.0066(2) 0.0371(9) Uani 1 d .
C101 C 0.1174(4) 0.7723(4) 0.1386(2) 0.0265(13) Uani 1 d .
C102 C 0.0588(4) 0.8393(4) 0.1729(2) 0.0294(13) Uani 1 d .
C103 C 0.0569(4) 0.9303(4) 0.1292(2) 0.0255(13) Uani 1 d .
C104 C 0.1162(4) 0.9184(4) 0.0690(2) 0.0230(13) Uani 1 d .
C105 C 0.1317(4) 0.9922(4) 0.0121(2) 0.0305(14) Uani 1 d .
H105 H 0.1007(4) 1.0543(4) 0.0130(2) 0.023(13) Uiso 1 calc R
C106 C 0.1882(4) 0.9842(4) -0.0463(2) 0.0232(13) Uani 1 d .
C107 C 0.1981(4) 1.0643(3) -0.1037(2) 0.0242(13) Uani 1 d .
C108 C 0.2555(4) 1.0256(3) -0.1506(2) 0.0264(13) Uani 1 d .
C109 C 0.2796(4) 0.9220(4) -0.1196(2) 0.0252(13) Uani 1 d .
C110 C 0.3340(3) 0.8554(4) -0.1506(2) 0.0306(14) Uani 1 d .
H110 H 0.3575(3) 0.8796(4) -0.1941(2) 0.037 Uiso 1 calc R
C111 C 0.3574(4) 0.7556(4) -0.1231(2) 0.0261(13) Uani 1 d .
C112 C 0.4155(4) 0.6883(4) -0.1568(2) 0.0277(13) Uani 1 d .
C113 C 0.4222(4) 0.5995(4) -0.1131(3) 0.0285(13) Uani 1 d .
C114 C 0.3686(3) 0.6132(3) -0.0520(2) 0.0230(13) Uani 1 d .
C115 C 0.3582(4) 0.5397(4) 0.0043(2) 0.0269(13) Uani 1 d .
H115 H 0.3939(4) 0.4797(4) 0.0035(2) 0.019(13) Uiso 1 calc R
C116 C 0.2994(4) 0.5470(4) 0.0618(3) 0.0267(13) Uani 1 d .
C117 C 0.2792(4) 0.4651(3) 0.1200(2) 0.0269(14) Uani 1 d .
C118 C 0.2137(4) 0.5011(4) 0.1645(3) 0.0306(14) Uani 1 d .
C119 C 0.1935(4) 0.6053(3) 0.1353(2) 0.0244(13) Uani 1 d .
C120 C 0.1349(4) 0.6713(4) 0.1656(2) 0.0284(13) Uani 1 d .
H120 H 0.1041(4) 0.6452(4) 0.2084(2) 0.034 Uiso 1 calc R
C121 C 0.0118(4) 0.8122(4) 0.2428(2) 0.0341(14) Uani 1 d .
H12A H -0.0130(4) 0.7437(4) 0.2574(2) 0.049(16) Uiso 1 calc R
H12B H -0.0462(4) 0.8563(4) 0.2515(2) 0.039(15) Uiso 1 calc R
C122 C 0.0851(4) 0.8205(5) 0.2788(3) 0.049(2) Uani 1 d .
H12C H 0.1407(12) 0.7741(16) 0.2725(11) 0.091(24) Uiso 1 calc R
H12D H 0.0504(7) 0.8049(21) 0.3229(3) 0.040(15) Uiso 1 calc R
H12E H 0.1108(17) 0.8879(7) 0.2642(10) 0.066(20) Uiso 1 calc R
C123 C 0.0079(4) 1.0273(3) 0.1393(2) 0.0323(14) Uani 1 d .
H12F H -0.0437(4) 1.0126(3) 0.1794(2) 0.055(18) Uiso 1 calc R
H12G H -0.0256(4) 1.0592(3) 0.1065(2) 0.023(13) Uiso 1 calc R
C124 C 0.0844(4) 1.0996(4) 0.1389(3) 0.047(2) Uani 1 d .
H12H H 0.0493(5) 1.1581(12) 0.1486(15) 0.050(16) Uiso 1 calc R
H12I H 0.1320(15) 1.1192(19) 0.0981(6) 0.119(32) Uiso 1 calc R
H12J H 0.1203(18) 1.0671(9) 0.1699(11) 0.080(21) Uiso 1 calc R
C125 C 0.1541(4) 1.1681(3) -0.1084(2) 0.0325(14) Uani 1 d .
H12K H 0.0846(4) 1.1629(3) -0.0819(2) 0.039 Uiso 1 calc R
H12L H 0.1520(4) 1.2006(3) -0.1515(2) 0.009(11) Uiso 1 calc R
C126 C 0.2141(4) 1.2335(4) -0.0890(3) 0.050(2) Uani 1 d .
H12T H 0.1833(13) 1.2993(8) -0.0939(13) 0.061(18) Uiso 1 calc R
H12U H 0.2830(7) 1.2392(18) -0.1150(9) 0.047(17) Uiso 1 calc R
H12V H 0.2139(19) 1.2035(12) -0.0457(5) 0.057(19) Uiso 1 calc R
C127 C 0.2889(4) 1.0778(4) -0.2197(2) 0.0333(14) Uani 1 d .
H12M H 0.2330(4) 1.1191(4) -0.2322(2) 0.036(14) Uiso 1 calc R
H12N H 0.3048(4) 1.0278(4) -0.2424(2) 0.055(18) Uiso 1 calc R
C128 C 0.3811(4) 1.1437(4) -0.2378(3) 0.049(2) Uani 1 d .
H12O H 0.3994(16) 1.1752(20) -0.2825(3) 0.082(22) Uiso 1 calc R
H12P H 0.4371(8) 1.1031(6) -0.2263(15) 0.081(23) Uiso 1 calc R
H12Q H 0.3653(9) 1.1946(16) -0.2163(12) 0.077(23) Uiso 1 calc R
C129 C 0.4527(4) 0.7105(4) -0.2278(2) 0.0385(15) Uani 1 d .
H12R H 0.4653(4) 0.7820(4) -0.2467(2) 0.060(18) Uiso 1 calc R
H12S H 0.5165(4) 0.6749(4) -0.2387(2) 0.060(19) Uiso 1 calc R
C130 C 0.3754(5) 0.6786(4) -0.2538(3) 0.052(2) Uani 1 d .
H13A H 0.3962(12) 0.7021(17) -0.2990(3) 0.023(14) Uiso 1 calc R
H13B H 0.3100(6) 0.7070(18) -0.2385(11) 0.100(27) Uiso 1 calc R
H13C H 0.3711(16) 0.6065(5) -0.2404(11) 0.055(18) Uiso 1 calc R
C131 C 0.4702(4) 0.5015(3) -0.1227(3) 0.0355(14) Uani 1 d .
H13D H 0.5073(4) 0.4719(3) -0.0914(3) 0.055(18) Uiso 1 calc R
H13E H 0.5187(4) 0.5151(3) -0.1639(3) 0.024(13) Uiso 1 calc R
C132 C 0.3921(4) 0.4259(4) -0.1178(3) 0.040(2) Uani 1 d .
H13F H 0.4269(4) 0.3680(10) -0.1285(13) 0.063(19) Uiso 1 calc R
H13G H 0.3513(14) 0.4566(8) -0.1463(9) 0.052(18) Uiso 1 calc R
H13H H 0.3490(14) 0.4056(15) -0.0755(4) 0.031(15) Uiso 1 calc R
C133 C 0.3191(4) 0.3600(3) 0.1258(3) 0.0376(15) Uani 1 d .
H13I H 0.3133(4) 0.3252(3) 0.1698(3) 0.068(20) Uiso 1 calc R
H13J H 0.3908(4) 0.3624(3) 0.1033(3) 0.017(12) Uiso 1 calc R
C134 C 0.2620(4) 0.3001(4) 0.0996(3) 0.055(2) Uani 1 d .
H13K H 0.2923(14) 0.2344(9) 0.1027(13) 0.035(15) Uiso 1 calc R
H13L H 0.2662(19) 0.3350(12) 0.0563(5) 0.071(23) Uiso 1 calc R
H13M H 0.1918(6) 0.2936(19) 0.1235(9) 0.075(21) Uiso 1 calc R
C135 C 0.1676(4) 0.4457(4) 0.2331(2) 0.044(2) Uani 1 d .
H13N H 0.1520(4) 0.4935(4) 0.2575(2) 0.067(21) Uiso 1 calc R
H13O H 0.2169(4) 0.3975(4) 0.2485(2) 0.044(16) Uiso 1 calc R
C136 C 0.0702(4) 0.3903(5) 0.2423(3) 0.065(2) Uani 1 d .
H13P H 0.0219(11) 0.4376(7) 0.2261(15) 0.091(25) Uiso 1 calc R
H13Q H 0.0415(15) 0.3586(21) 0.2864(3) 0.063(19) Uiso 1 calc R
H13R H 0.0862(6) 0.3400(18) 0.2203(13) 0.095(28) Uiso 1 calc R
C137 C 0.1209(4) 0.6591(4) -0.0398(2) 0.0299(14) Uani 1 d .
C138 C 0.1269(3) 0.5564(4) -0.0079(3) 0.0325(14) Uani 1 d .
H138 H 0.1356(3) 0.5361(4) 0.0325(3) 0.063(20) Uiso 1 calc R
C139 C 0.1197(4) 0.4853(4) -0.0379(3) 0.041(2) Uani 1 d .
H139 H 0.1214(4) 0.4170(4) -0.0169(3) 0.060(19) Uiso 1 calc R
C140 C 0.1100(4) 0.5154(4) -0.0986(3) 0.049(2) Uani 1 d .
H140 H 0.1059(4) 0.4675(4) -0.1184(3) 0.065(19) Uiso 1 calc R
C141 C 0.1062(4) 0.6169(4) -0.1299(3) 0.050(2) Uani 1 d .
H141 H 0.1001(4) 0.6376(4) -0.1709(3) 0.076(22) Uiso 1 calc R
C142 C 0.1116(4) 0.6875(4) -0.0995(3) 0.041(2) Uani 1 d .
H142 H 0.1088(4) 0.7557(4) -0.1205(3) 0.029(15) Uiso 1 calc R
C143 C 0.3753(4) 0.8629(4) 0.0586(3) 0.0377(15) Uani 1 d .
H143 H 0.3187(4) 0.8875(4) 0.0835(3) 0.020(13) Uiso 1 calc R
C144 C 0.5318(5) 0.8273(4) 0.0196(3) 0.051(2) Uani 1 d .
H144 H 0.6025(5) 0.8217(4) 0.0105(3) 0.095(24) Uiso 1 calc R
C145 C 0.4683(4) 0.7852(4) -0.0025(3) 0.048(2) Uani 1 d .
H145 H 0.4896(4) 0.7455(4) -0.0297(3) 0.027(14) Uiso 1 calc R
C146 C 0.5053(5) 0.9322(4) 0.0932(3) 0.060(2) Uani 1 d .
H14A H 0.4500(9) 0.9727(21) 0.1096(14) 0.071 Uiso 1 calc R
H14B H 0.5615(18) 0.9748(21) 0.0663(5) 0.111(28) Uiso 1 calc R
H14C H 0.5263(27) 0.8847(4) 0.1273(11) 0.133 Uiso 1 calc R

loop_
_atom_type_symbol
_atom_type_description
_atom_type_scat_dispersion_real
_atom_type_scat_dispersion_imag
_atom_type_scat_source
Fe Fe .3463 .8444 'International Tables Vol C Tables 4.2.6.8 and 6.1.1.4'
N N .0061 .0033 'International Tables Vol C Tables 4.2.6.8 and 6.1.1.4'
O O .0106 .0060 'International Tables Vol C Tables 4.2.6.8 and 6.1.1.4'
C C .0033 .0016 'International Tables Vol C Tables 4.2.6.8 and 6.1.1.4'
H H .0000 .0000 'International Tables Vol C Tables 4.2.6.8 and 6.1.1.4'

loop_
_geom_angle_atom_site_label_1
_geom_angle_atom_site_label_2
_geom_angle_atom_site_label_3
_geom_angle
N5 Fe1 N3 93.3(2)
N5 Fe1 N2 91.1(2)
N3 Fe1 N2 89.9(2)
N5 Fe1 N4 91.6(2)
N3 Fe1 N4 90.0(2)
N2 Fe1 N4 177.3(2)
N5 Fe1 N1 90.0(2)
N3 Fe1 N1 176.7(2)
N2 Fe1 N1 90.6(2)
N4 Fe1 N1 89.3(2)
N5 Fe1 N6 177.8(2)
N3 Fe1 N6 88.9(2)
N2 Fe1 N6 89.09(15)
N4 Fe1 N6 88.20(15)
N1 Fe1 N6 87.8(2)
C1 N1 C4 105.8(4)
C1 N1 Fe1 127.9(4)
C4 N1 Fe1 126.2(4)
C6 N2 C9 105.9(4)
C6 N2 Fe1 127.1(4)
C9 N2 Fe1 126.8(4)
C11 N3 C14 104.1(4)
C11 N3 Fe1 127.4(3)
C14 N3 Fe1 128.2(3)
C19 N4 C16 104.8(4)
C19 N4 Fe1 128.0(4)
C16 N4 Fe1 127.2(3)
O1 N5 C37 111.7(4)
O1 N5 Fe1 122.8(3)
C37 N5 Fe1 124.7(3)
C43 N6 C45 104.8(5)
C43 N6 Fe1 128.3(4)
C45 N6 Fe1 126.9(4)
C43 N7 C44 104.8(5)
C43 N7 C46 128.6(6)
C44 N7 C46 126.6(5)
N1 C1 C20 123.5(5)
N1 C1 C2 111.2(5)
C20 C1 C2 125.2(5)
C3 C2 C1 107.0(5)
C3 C2 C21 126.4(5)
C1 C2 C21 126.6(5)
C2 C3 C4 106.0(5)
C2 C3 C23 130.0(5)
C4 C3 C23 123.9(5)
N1 C4 C5 124.6(5)
N1 C4 C3 109.9(5)
C5 C4 C3 125.5(5)
C6 C5 C4 127.2(5)
N2 C6 C5 124.3(5)
N2 C6 C7 110.7(5)
C5 C6 C7 124.9(5)
C8 C7 C6 106.8(5)
C8 C7 C25 128.7(5)
C6 C7 C25 124.4(5)
C7 C8 C9 107.0(5)
C7 C8 C27 127.8(5)
C9 C8 C27 125.1(5)
C10 C9 N2 125.1(5)
C10 C9 C8 125.3(5)
N2 C9 C8 109.5(5)
C9 C10 C11 126.3(5)
N3 C11 C10 123.7(5)
N3 C11 C12 110.9(5)
C10 C11 C12 125.4(5)
C13 C12 C11 107.2(5)
C13 C12 C29 127.3(5)
C11 C12 C29 125.5(5)
C12 C13 C14 106.4(5)
C12 C13 C31 128.6(5)
C14 C13 C31 124.8(5)
N3 C14 C15 123.2(5)
N3 C14 C13 111.4(4)
C15 C14 C13 125.3(5)
C16 C15 C14 126.7(5)
C15 C16 N4 124.6(5)
C15 C16 C17 124.8(5)
N4 C16 C17 110.5(5)
C18 C17 C16 106.4(5)
C18 C17 C33 130.0(5)
C16 C17 C33 123.5(5)
C17 C18 C19 107.0(5)
C17 C18 C35 127.7(5)
C19 C18 C35 125.2(5)
N4 C19 C20 123.7(5)
N4 C19 C18 111.3(5)
C20 C19 C18 124.9(5)
C19 C20 C1 127.2(5)
C2 C21 C22 113.9(5)
C3 C23 C24 112.2(5)
C7 C25 C26 113.9(4)
C8 C27 C28 112.2(5)
C12 C29 C30 111.8(4)
C13 C31 C32 111.7(4)
C17 C33 C34 112.6(4)
C18 C35 C36 112.0(4)
C38 C37 C42 122.5(6)
C38 C37 N5 119.9(5)
C42 C37 N5 117.5(5)
C37 C38 C39 118.7(6)
C40 C39 C38 119.4(7)
C41 C40 C39 120.1(7)
C40 C41 C42 121.1(7)
C37 C42 C41 118.2(7)
N6 C43 N7 114.5(5)
N7 C44 C45 107.7(5)
C44 C45 N6 108.2(5)
N105 Fe2 N101 91.3(2)
N105 Fe2 N102 87.7(2)
N101 Fe2 N102 90.1(2)
N105 Fe2 N103 91.1(2)
N101 Fe2 N103 177.62(15)
N102 Fe2 N103 89.9(2)
N105 Fe2 N104 95.63(15)
N101 Fe2 N104 90.0(2)
N102 Fe2 N104 176.6(2)
N103 Fe2 N104 89.8(2)
N105 Fe2 N106 175.43(15)
N101 Fe2 N106 89.0(2)
N102 Fe2 N106 87.71(14)
N103 Fe2 N106 88.6(2)
N104 Fe2 N106 88.92(14)
C104 N101 C101 104.2(4)
C104 N101 Fe2 127.9(3)
C101 N101 Fe2 127.8(3)
C109 N102 C106 104.6(4)
C109 N102 Fe2 127.6(3)
C106 N102 Fe2 127.5(3)
C114 N103 C111 105.7(4)
C114 N103 Fe2 126.9(3)
C111 N103 Fe2 127.2(3)
C116 N104 C119 106.3(4)
C116 N104 Fe2 126.7(3)
C119 N104 Fe2 126.8(3)
O101 N105 C137 110.1(4)
O101 N105 Fe2 123.8(3)
C137 N105 Fe2 125.0(3)
C143 N106 C145 104.1(5)
C143 N106 Fe2 128.0(4)
C145 N106 Fe2 127.7(4)
C144 N107 C143 107.4(5)
C144 N107 C146 125.7(5)
C143 N107 C146 126.7(5)
C120 C101 N101 123.9(5)
C120 C101 C102 124.5(5)
N101 C101 C102 111.6(4)
C103 C102 C101 106.1(4)
C103 C102 C121 128.1(5)
C101 C102 C121 125.8(5)
C102 C103 C104 106.7(4)
C102 C103 C123 128.5(5)
C104 C103 C123 124.8(5)
N101 C104 C105 123.2(5)
N101 C104 C103 111.4(4)
C105 C104 C103 125.4(5)
C104 C105 C106 127.2(5)
N102 C106 C105 123.9(5)
N102 C106 C107 112.5(4)
C105 C106 C107 123.6(5)
C108 C107 C106 105.7(4)
C108 C107 C125 129.1(5)
C106 C107 C125 125.2(5)
C107 C108 C109 106.1(4)
C107 C108 C127 127.8(5)
C109 C108 C127 126.2(5)
N102 C109 C110 124.3(5)
N102 C109 C108 111.1(5)
C110 C109 C108 124.5(5)
C109 C110 C111 126.6(5)
N103 C111 C110 123.9(5)
N103 C111 C112 111.0(4)
C110 C111 C112 125.2(5)
C113 C112 C111 106.6(4)
C113 C112 C129 127.2(5)
C111 C112 C129 126.0(5)
C112 C113 C114 106.8(4)
C112 C113 C131 128.9(5)
C114 C113 C131 124.3(5)
N103 C114 C115 125.7(5)
N103 C114 C113 110.0(4)
C115 C114 C113 124.3(4)
C114 C115 C116 125.5(5)
C115 C116 N104 125.2(5)
C115 C116 C117 125.3(5)
N104 C116 C117 109.5(5)
C118 C117 C116 106.9(4)
C118 C117 C133 128.3(5)
C116 C117 C133 124.6(5)
C117 C118 C119 107.6(5)
C117 C118 C135 128.1(5)
C119 C118 C135 124.3(5)
N104 C119 C120 124.4(5)
N104 C119 C118 109.7(5)
C120 C119 C118 125.9(5)
C119 C120 C101 126.6(5)
C102 C121 C122 113.1(4)
C103 C123 C124 112.3(4)
C107 C125 C126 113.3(4)
C108 C127 C128 112.8(4)
C130 C129 C112 111.2(4)
C113 C131 C132 112.9(4)
C117 C133 C134 112.7(4)
C118 C135 C136 111.8(5)
C142 C137 C138 119.9(5)
C142 C137 N105 119.9(5)
C138 C137 N105 120.1(4)
C139 C138 C137 118.8(5)
C140 C139 C138 120.6(6)
C139 C140 C141 120.0(6)
C140 C141 C142 119.3(6)
C137 C142 C141 121.3(6)
N106 C143 N107 112.5(5)
N107 C144 C145 105.9(6)
N106 C145 C144 109.9(5)

loop_
_geom_bond_atom_site_label_1
_geom_bond_atom_site_label_2
_geom_bond_distance
Fe1 N5 1.809(4)
Fe1 N3 1.995(4)
Fe1 N2 1.999(4)
Fe1 N4 2.003(4)
Fe1 N1 2.012(4)
Fe1 N6 2.092(4)
N1 C1 1.363(6)
N1 C4 1.377(6)
N2 C6 1.371(6)
N2 C9 1.375(6)
N3 C11 1.372(6)
N3 C14 1.386(5)
N4 C19 1.365(6)
N4 C16 1.380(6)
N5 O1 1.269(5)
N5 C37 1.448(6)
N6 C43 1.293(6)
N6 C45 1.394(6)
N7 C43 1.347(6)
N7 C44 1.368(6)
N7 C46 1.468(6)
C1 C20 1.387(7)
C1 C2 1.426(7)
C2 C3 1.366(7)
C2 C21 1.495(6)
C3 C4 1.457(7)
C3 C23 1.494(6)
C4 C5 1.379(6)
C5 C6 1.375(6)
C6 C7 1.450(6)
C7 C8 1.343(7)
C7 C25 1.502(6)
C8 C9 1.469(6)
C8 C27 1.490(6)
C9 C10 1.359(6)
C10 C11 1.393(6)
C11 C12 1.439(6)
C12 C13 1.345(6)
C12 C29 1.498(6)
C13 C14 1.430(6)
C13 C31 1.503(6)
C14 C15 1.391(6)
C15 C16 1.379(6)
C16 C17 1.462(6)
C17 C18 1.338(7)
C17 C33 1.505(6)
C18 C19 1.449(6)
C18 C35 1.514(6)
C19 C20 1.380(6)
C21 C22 1.512(6)
C23 C24 1.526(6)
C25 C26 1.534(6)
C27 C28 1.525(6)
C29 C30 1.539(6)
C31 C32 1.538(5)
C33 C34 1.531(6)
C35 C36 1.526(6)
C37 C38 1.371(7)
C37 C42 1.378(7)
C38 C39 1.396(7)
C39 C40 1.395(8)
C40 C41 1.370(9)
C41 C42 1.380(7)
C44 C45 1.369(6)
Fe2 N105 1.802(4)
Fe2 N101 1.987(4)
Fe2 N102 1.995(4)
Fe2 N103 2.003(4)
Fe2 N104 2.016(4)
Fe2 N106 2.094(4)
N101 C104 1.379(5)
N101 C101 1.388(5)
N102 C109 1.366(6)
N102 C106 1.367(5)
N103 C114 1.370(5)
N103 C111 1.372(5)
N104 C116 1.378(6)
N104 C119 1.379(5)
N105 O101 1.258(4)
N105 C137 1.454(6)
N106 C143 1.308(6)
N106 C145 1.363(6)
N107 C144 1.328(7)
N107 C143 1.340(6)
N107 C146 1.473(6)
C101 C120 1.385(6)
C101 C102 1.446(6)
C102 C103 1.366(6)
C102 C121 1.501(6)
C103 C104 1.450(6)
C103 C123 1.504(6)
C104 C105 1.379(6)
C105 C106 1.384(6)
C106 C107 1.433(6)
C107 C108 1.370(6)
C107 C125 1.498(6)
C108 C109 1.457(6)
C108 C127 1.496(6)
C109 C110 1.378(6)
C110 C111 1.392(6)
C111 C112 1.439(6)
C112 C113 1.356(6)
C112 C129 1.516(6)
C113 C114 1.457(6)
C113 C131 1.509(6)
C114 C115 1.372(6)
C115 C116 1.372(6)
C116 C117 1.454(6)
C117 C118 1.348(6)
C117 C133 1.494(6)
C118 C119 1.441(6)
C118 C135 1.515(6)
C119 C120 1.383(6)
C121 C122 1.506(6)
C123 C124 1.514(5)
C125 C126 1.517(5)
C127 C128 1.514(6)
C129 C130 1.512(6)
C131 C132 1.527(5)
C133 C134 1.538(6)
C135 C136 1.532(6)
C137 C142 1.356(6)
C137 C138 1.405(6)
C138 C139 1.394(6)
C139 C140 1.379(7)
C140 C141 1.384(7)
C141 C142 1.390(6)
C144 C145 1.375(7)

loop_
_geom_torsion_atom_site_label_1
_geom_torsion_atom_site_label_2
_geom_torsion_atom_site_label_3
_geom_torsion_atom_site_label_4
_geom_torsion
N5 Fe1 N1 C1 86.2(4)
N3 Fe1 N1 C1 -84.3(29)
N2 Fe1 N1 C1 177.3(4)
N4 Fe1 N1 C1 -5.4(4)
N6 Fe1 N1 C1 -93.6(4)
N5 Fe1 N1 C4 -88.9(4)
N3 Fe1 N1 C4 100.7(29)
N2 Fe1 N1 C4 2.2(4)
N4 Fe1 N1 C4 179.5(4)
N6 Fe1 N1 C4 91.3(4)
N5 Fe1 N2 C6 87.1(4)
N3 Fe1 N2 C6 -179.6(4)
N4 Fe1 N2 C6 -91.3(39)
N1 Fe1 N2 C6 -2.9(4)
N6 Fe1 N2 C6 -90.7(4)
N5 Fe1 N2 C9 -87.8(4)
N3 Fe1 N2 C9 5.4(4)
N4 Fe1 N2 C9 93.8(39)
N1 Fe1 N2 C9 -177.9(4)
N6 Fe1 N2 C9 94.4(4)
N5 Fe1 N3 C11 82.2(4)
N2 Fe1 N3 C11 -8.9(4)
N4 Fe1 N3 C11 173.8(4)
N1 Fe1 N3 C11 -107.4(28)
N6 Fe1 N3 C11 -98.0(4)
N5 Fe1 N3 C14 -90.4(4)
N2 Fe1 N3 C14 178.5(4)
N4 Fe1 N3 C14 1.2(4)
N1 Fe1 N3 C14 80.0(29)
N6 Fe1 N3 C14 89.4(4)
N5 Fe1 N4 C19 -84.1(4)
N3 Fe1 N4 C19 -177.4(4)
N2 Fe1 N4 C19 94.3(39)
N1 Fe1 N4 C19 5.9(4)
N6 Fe1 N4 C19 93.7(4)
N5 Fe1 N4 C16 92.3(4)
N3 Fe1 N4 C16 -1.0(4)
N2 Fe1 N4 C16 -89.3(39)
N1 Fe1 N4 C16 -177.7(4)
N6 Fe1 N4 C16 -89.9(4)
N3 Fe1 N5 O1 -125.8(4)
N2 Fe1 N5 O1 -35.9(4)
N4 Fe1 N5 O1 144.1(4)
N1 Fe1 N5 O1 54.7(4)
N6 Fe1 N5 O1 59.7(43)
N3 Fe1 N5 C37 65.4(4)
N2 Fe1 N5 C37 155.3(4)
N4 Fe1 N5 C37 -24.8(4)
N1 Fe1 N5 C37 -114.1(4)
N6 Fe1 N5 C37 -109.1(41)
N5 Fe1 N6 C43 7.2(43)
N3 Fe1 N6 C43 -167.3(4)
N2 Fe1 N6 C43 102.8(4)
N4 Fe1 N6 C43 -77.2(4)
N1 Fe1 N6 C43 12.2(4)
N5 Fe1 N6 C45 -172.8(40)
N3 Fe1 N6 C45 12.8(4)
N2 Fe1 N6 C45 -77.1(4)
N4 Fe1 N6 C45 102.9(4)
N1 Fe1 N6 C45 -167.7(4)
C4 N1 C1 C20 179.0(5)
Fe1 N1 C1 C20 3.1(7)
C4 N1 C1 C2 -2.3(5)
Fe1 N1 C1 C2 -178.2(3)
N1 C1 C2 C3 1.6(6)
C20 C1 C2 C3 -179.8(5)
N1 C1 C2 C21 -177.3(4)
C20 C1 C2 C21 1.3(8)
C1 C2 C3 C4 -0.1(6)
C21 C2 C3 C4 178.8(4)
C1 C2 C3 C23 -177.7(5)
C21 C2 C3 C23 1.1(9)
C1 N1 C4 C5 -177.0(5)
Fe1 N1 C4 C5 -1.1(7)
C1 N1 C4 C3 2.2(5)
Fe1 N1 C4 C3 178.2(3)
C2 C3 C4 N1 -1.3(6)
C23 C3 C4 N1 176.5(4)
C2 C3 C4 C5 177.9(5)
C23 C3 C4 C5 -4.3(8)
N1 C4 C5 C6 -0.5(8)
C3 C4 C5 C6 -179.6(5)
C9 N2 C6 C5 178.3(4)
Fe1 N2 C6 C5 2.5(7)
C9 N2 C6 C7 -0.5(5)
Fe1 N2 C6 C7 -176.3(3)
C4 C5 C6 N2 -0.3(8)
C4 C5 C6 C7 178.4(5)
N2 C6 C7 C8 0.5(6)
C5 C6 C7 C8 -178.3(5)
N2 C6 C7 C25 179.0(4)
C5 C6 C7 C25 0.2(8)
C6 C7 C8 C9 -0.2(6)
C25 C7 C8 C9 -178.6(5)
C6 C7 C8 C27 -177.7(5)
C25 C7 C8 C27 4.0(9)
C6 N2 C9 C10 -177.1(5)
Fe1 N2 C9 C10 -1.2(7)
C6 N2 C9 C8 0.4(5)
Fe1 N2 C9 C8 176.2(3)
C7 C8 C9 C10 177.3(5)
C27 C8 C9 C10 -5.1(8)
C7 C8 C9 N2 -0.1(6)
C27 C8 C9 N2 177.4(4)
N2 C9 C10 C11 -2.4(8)
C8 C9 C10 C11 -179.4(5)
C14 N3 C11 C10 -177.5(4)
Fe1 N3 C11 C10 8.5(7)
C14 N3 C11 C12 1.0(5)
Fe1 N3 C11 C12 -172.9(3)
C9 C10 C11 N3 -1.4(8)
C9 C10 C11 C12 -179.7(5)
N3 C11 C12 C13 -0.7(6)
C10 C11 C12 C13 177.8(5)
N3 C11 C12 C29 177.5(4)
C10 C11 C12 C29 -4.0(8)
C11 C12 C13 C14 0.0(5)
C29 C12 C13 C14 -178.2(4)
C11 C12 C13 C31 176.3(4)
C29 C12 C13 C31 -1.9(9)
C11 N3 C14 C15 -176.8(4)
Fe1 N3 C14 C15 -2.8(7)
C11 N3 C14 C13 -1.0(5)
Fe1 N3 C14 C13 172.9(3)
C12 C13 C14 N3 0.7(6)
C31 C13 C14 N3 -175.8(4)
C12 C13 C14 C15 176.3(5)
C31 C13 C14 C15 -0.2(7)
N3 C14 C15 C16 4.2(7)
C13 C14 C15 C16 -170.9(4)
C14 C15 C16 N4 -4.0(8)
C14 C15 C16 C17 175.0(4)
C19 N4 C16 C15 179.5(4)
Fe1 N4 C16 C15 2.4(7)
C19 N4 C16 C17 0.4(5)
Fe1 N4 C16 C17 -176.7(3)
C15 C16 C17 C18 -179.0(4)
N4 C16 C17 C18 0.1(6)
C15 C16 C17 C33 -1.7(7)
N4 C16 C17 C33 177.4(4)
C16 C17 C18 C19 -0.5(5)
C33 C17 C18 C19 -177.6(5)
C16 C17 C18 C35 176.4(4)
C33 C17 C18 C35 -0.7(9)
C16 N4 C19 C20 178.8(5)
Fe1 N4 C19 C20 -4.1(7)
C16 N4 C19 C18 -0.7(5)
Fe1 N4 C19 C18 176.3(3)
C17 C18 C19 N4 0.8(6)
C35 C18 C19 N4 -176.2(4)
C17 C18 C19 C20 -178.7(5)
C35 C18 C19 C20 4.3(8)
N4 C19 C20 C1 -0.6(8)
C18 C19 C20 C1 178.8(5)
N1 C1 C20 C19 1.2(8)
C2 C1 C20 C19 -177.3(5)
C3 C2 C21 C22 -100.3(7)
C1 C2 C21 C22 78.4(7)
C2 C3 C23 C24 97.5(7)
C4 C3 C23 C24 -79.7(7)
C8 C7 C25 C26 -104.0(6)
C6 C7 C25 C26 77.9(7)
C7 C8 C27 C28 75.9(8)
C9 C8 C27 C28 -101.1(6)
C13 C12 C29 C30 86.7(7)
C11 C12 C29 C30 -91.2(6)
C12 C13 C31 C32 -92.1(7)
C14 C13 C31 C32 83.5(6)
C18 C17 C33 C34 100.5(6)
C16 C17 C33 C34 -76.1(6)
C17 C18 C35 C36 -87.5(7)
C19 C18 C35 C36 88.8(6)
O1 N5 C37 C38 113.4(5)
Fe1 N5 C37 C38 -76.7(6)
O1 N5 C37 C42 -66.1(6)
Fe1 N5 C37 C42 103.8(5)
C42 C37 C38 C39 1.7(8)
N5 C37 C38 C39 -177.8(5)
C37 C38 C39 C40 -1.4(8)
C38 C39 C40 C41 1.3(10)
C39 C40 C41 C42 -1.4(10)
C38 C37 C42 C41 -1.8(9)
N5 C37 C42 C41 177.7(5)
C40 C41 C42 C37 1.6(9)
C45 N6 C43 N7 0.0(6)
Fe1 N6 C43 N7 -179.9(3)
C44 N7 C43 N6 0.6(6)
C46 N7 C43 N6 -178.3(5)
C43 N7 C44 C45 -1.0(6)
C46 N7 C44 C45 177.9(5)
N7 C44 C45 N6 1.0(6)
C43 N6 C45 C44 -0.6(6)
Fe1 N6 C45 C44 179.3(3)
N105 Fe2 N101 C104 -86.0(4)
N102 Fe2 N101 C104 1.8(4)
N103 Fe2 N101 C104 93.4(39)
N104 Fe2 N101 C104 178.4(4)
N106 Fe2 N101 C104 89.5(4)
N105 Fe2 N101 C101 91.3(4)
N102 Fe2 N101 C101 179.1(4)
N103 Fe2 N101 C101 -89.3(39)
N104 Fe2 N101 C101 -4.3(4)
N106 Fe2 N101 C101 -93.2(4)
N105 Fe2 N102 C109 -85.0(4)
N101 Fe2 N102 C109 -176.3(4)
N103 Fe2 N102 C109 6.1(4)
N104 Fe2 N102 C109 91.3(31)
N106 Fe2 N102 C109 94.7(4)
N105 Fe2 N102 C106 87.7(4)
N101 Fe2 N102 C106 -3.6(4)
N103 Fe2 N102 C106 178.8(4)
N104 Fe2 N102 C106 -96.0(30)
N106 Fe2 N102 C106 -92.6(4)
N105 Fe2 N103 C114 -94.9(4)
N101 Fe2 N103 C114 85.7(39)
N102 Fe2 N103 C114 177.4(4)
N104 Fe2 N103 C114 0.7(4)
N106 Fe2 N103 C114 89.7(4)
N105 Fe2 N103 C111 80.7(4)
N101 Fe2 N103 C111 -98.7(39)
N102 Fe2 N103 C111 -7.0(4)
N104 Fe2 N103 C111 176.3(4)
N106 Fe2 N103 C111 -94.7(4)
N105 Fe2 N104 C116 91.3(4)
N101 Fe2 N104 C116 -177.4(4)
N102 Fe2 N104 C116 -85.0(31)
N103 Fe2 N104 C116 0.2(4)
N106 Fe2 N104 C116 -88.4(4)
N105 Fe2 N104 C119 -83.3(4)
N101 Fe2 N104 C119 8.0(4)
N102 Fe2 N104 C119 100.4(30)
N103 Fe2 N104 C119 -174.4(4)
N106 Fe2 N104 C119 97.0(4)
N101 Fe2 N105 O101 35.9(4)
N102 Fe2 N105 O101 -54.2(4)
N103 Fe2 N105 O101 -144.1(4)
N104 Fe2 N105 O101 126.1(4)
N106 Fe2 N105 O101 -57.8(25)
N101 Fe2 N105 C137 -157.4(4)
N102 Fe2 N105 C137 112.5(4)
N103 Fe2 N105 C137 22.6(4)
N104 Fe2 N105 C137 -67.3(4)
N106 Fe2 N105 C137 108.9(23)
N105 Fe2 N106 C143 88.6(24)
N101 Fe2 N106 C143 -5.2(4)
N102 Fe2 N106 C143 84.9(4)
N103 Fe2 N106 C143 174.9(4)
N104 Fe2 N106 C143 -95.3(4)
N105 Fe2 N106 C145 -96.7(23)
N101 Fe2 N106 C145 169.5(4)
N102 Fe2 N106 C145 -100.3(4)
N103 Fe2 N106 C145 -10.3(4)
N104 Fe2 N106 C145 79.5(4)
C104 N101 C101 C120 178.0(4)
Fe2 N101 C101 C120 0.2(6)
C104 N101 C101 C102 -2.1(5)
Fe2 N101 C101 C102 -179.9(3)
C120 C101 C102 C103 -178.0(4)
N101 C101 C102 C103 2.2(5)
C120 C101 C102 C121 2.8(8)
N101 C101 C102 C121 -177.1(4)
C101 C102 C103 C104 -1.3(5)
C121 C102 C103 C104 178.0(4)
C101 C102 C103 C123 -178.9(4)
C121 C102 C103 C123 0.3(8)
C101 N101 C104 C105 -177.3(4)
Fe2 N101 C104 C105 0.5(7)
C101 N101 C104 C103 1.3(5)
Fe2 N101 C104 C103 179.1(3)
C102 C103 C104 N101 0.0(5)
C123 C103 C104 N101 177.8(4)
C102 C103 C104 C105 178.6(4)
C123 C103 C104 C105 -3.7(8)
N101 C104 C105 C106 -2.1(8)
C103 C104 C105 C106 179.5(4)
C109 N102 C106 C105 177.3(4)
Fe2 N102 C106 C105 3.3(7)
C109 N102 C106 C107 -1.0(5)
Fe2 N102 C106 C107 -175.0(3)
C104 C105 C106 N102 0.1(8)
C104 C105 C106 C107 178.3(4)
N102 C106 C107 C108 0.9(5)
C105 C106 C107 C108 -177.4(4)
N102 C106 C107 C125 -178.4(4)
C105 C106 C107 C125 3.3(7)
C106 C107 C108 C109 -0.5(5)
C125 C107 C108 C109 178.9(4)
C106 C107 C108 C127 -179.7(4)
C125 C107 C108 C127 -0.4(8)
C106 N102 C109 C110 -177.5(4)
Fe2 N102 C109 C110 -3.4(7)
C106 N102 C109 C108 0.7(5)
Fe2 N102 C109 C108 174.7(3)
C107 C108 C109 N102 -0.1(5)
C127 C108 C109 N102 179.2(4)
C107 C108 C109 C110 178.0(4)
C127 C108 C109 C110 -2.7(8)
N102 C109 C110 C111 -1.1(8)
C108 C109 C110 C111 -178.9(4)
C114 N103 C111 C110 -178.2(4)
Fe2 N103 C111 C110 5.4(6)
C114 N103 C111 C112 1.1(5)
Fe2 N103 C111 C112 -175.2(3)
C109 C110 C111 N103 0.0(8)
C109 C110 C111 C112 -179.2(5)
N103 C111 C112 C113 -0.2(5)
C110 C111 C112 C113 179.1(4)
N103 C111 C112 C129 174.5(4)
C110 C111 C112 C129 -6.1(8)
C111 C112 C113 C114 -0.7(5)
C129 C112 C113 C114 -175.4(4)
C111 C112 C113 C131 176.7(4)
C129 C112 C113 C131 2.0(8)
C111 N103 C114 C115 -179.8(4)
Fe2 N103 C114 C115 -3.4(7)
C111 N103 C114 C113 -1.5(5)
Fe2 N103 C114 C113 174.8(3)
C112 C113 C114 N103 1.5(5)
C131 C113 C114 N103 -176.1(4)
C112 C113 C114 C115 179.7(4)
C131 C113 C114 C115 2.1(7)
N103 C114 C115 C116 5.2(8)
C113 C114 C115 C116 -172.8(4)
C114 C115 C116 N104 -4.0(8)
C114 C115 C116 C117 172.4(4)
C119 N104 C116 C115 176.8(4)
Fe2 N104 C116 C115 1.2(7)
C119 N104 C116 C117 -0.2(5)
Fe2 N104 C116 C117 -175.7(3)
C115 C116 C117 C118 -176.2(5)
N104 C116 C117 C118 0.7(5)
C115 C116 C117 C133 -0.4(8)
N104 C116 C117 C133 176.5(4)
C116 C117 C118 C119 -0.9(5)
C133 C117 C118 C119 -176.5(4)
C116 C117 C118 C135 179.2(4)
C133 C117 C118 C135 3.6(9)
C116 N104 C119 C120 176.4(4)
Fe2 N104 C119 C120 -8.0(6)
C116 N104 C119 C118 -0.4(5)
Fe2 N104 C119 C118 175.1(3)
C117 C118 C119 N104 0.9(5)
C135 C118 C119 N104 -179.2(4)
C117 C118 C119 C120 -175.9(4)
C135 C118 C119 C120 4.0(8)
N104 C119 C120 C101 1.6(8)
C118 C119 C120 C101 177.9(4)
N101 C101 C120 C119 2.6(8)
C102 C101 C120 C119 -177.3(4)
C103 C102 C121 C122 -94.5(6)
C101 C102 C121 C122 84.6(6)
C102 C103 C123 C124 100.8(6)
C104 C103 C123 C124 -76.4(6)
C108 C107 C125 C126 -102.3(6)
C106 C107 C125 C126 76.9(6)
C107 C108 C127 C128 80.5(6)
C109 C108 C127 C128 -98.7(6)
C113 C112 C129 C130 83.2(7)
C111 C112 C129 C130 -90.5(6)
C112 C113 C131 C132 -100.2(6)
C114 C113 C131 C132 76.8(6)
C118 C117 C133 C134 99.0(7)
C116 C117 C133 C134 -75.8(6)
C117 C118 C135 C136 -86.5(7)
C119 C118 C135 C136 93.6(6)
O101 N105 C137 C142 59.3(6)
Fe2 N105 C137 C142 -108.9(5)
O101 N105 C137 C138 -121.5(4)
Fe2 N105 C137 C138 70.3(5)
C142 C137 C138 C139 -2.1(7)
N105 C137 C138 C139 178.7(4)
C137 C138 C139 C140 2.0(8)
C138 C139 C140 C141 -0.7(8)
C139 C140 C141 C142 -0.4(9)
C138 C137 C142 C141 1.0(8)
N105 C137 C142 C141 -179.8(5)
C140 C141 C142 C137 0.3(8)
C145 N106 C143 N107 3.6(5)
Fe2 N106 C143 N107 179.3(3)
C144 N107 C143 N106 -3.8(6)
C146 N107 C143 N106 -179.0(4)
C143 N107 C144 C145 2.2(6)
C146 N107 C144 C145 177.5(5)
C143 N106 C145 C144 -2.1(6)
Fe2 N106 C145 C144 -177.8(3)
N107 C144 C145 N106 -0.1(6)
